data_4321566
loop_
_publ_author_name
'Tiina Maaninen'
'Tristram Chivers'
'Risto Laitinen'
'Gabriele Schatte'
'Maija Nissinen'

_publ_section_title
;
 Selenium Imides: 77Se NMR Investigations of the SeCl2-tBuNH2 Reaction and
 X-ray Structures of Se3(NtBu)3, tBuNSe(\m-NtBu)2SO2, and
 tBuNSe(\m-NtBu)2SeO
;
_journal_name_full 'Inorganic Chemistry'
_journal_page_first 5341
_journal_page_last 5347
_journal_paper_doi 10.1021/ic000598b
_journal_volume 39
_journal_year 2000
_chemical_formula_moiety 'C8 H18 N2 Se2'
_chemical_formula_sum 'C8 H18 N2 Se2'
_chemical_formula_weight 300.16
_chemical_name_systematic
; 
 ? 
;
_space_group_IT_number 165
_symmetry_cell_setting trigonal
_symmetry_space_group_name_Hall '-P 3 2"c'
_symmetry_space_group_name_H-M 'P -3 c 1'
_atom_sites_solution_hydrogens geom
_atom_sites_solution_primary direct
_atom_sites_solution_secondary difmap
_audit_creation_method SHELXL-97
_cell_angle_alpha 90.00
_cell_angle_beta 90.00
_cell_angle_gamma 120.00
_cell_formula_units_Z 6
_cell_length_a 9.8660(3)
_cell_length_b 9.8660(3)
_cell_length_c 20.8427(7)
_cell_measurement_temperature 293(2)
_cell_volume 1756.98(10)
_computing_structure_refinement 'SHELXL-97 (Sheldrick, 1997)'
_computing_structure_solution 'SHELXS-97 (Sheldrick, 1990)'
_diffrn_ambient_temperature 293(2)
_diffrn_measured_fraction_theta_full 0.850
_diffrn_measured_fraction_theta_max 0.850
_diffrn_radiation_monochromator graphite
_diffrn_radiation_source 'fine-focus sealed tube'
_diffrn_radiation_type MoK\a
_diffrn_radiation_wavelength 0.71073
_diffrn_reflns_av_R_equivalents 0.0889
_diffrn_reflns_av_sigmaI/netI 0.0486
_diffrn_reflns_limit_h_max 12
_diffrn_reflns_limit_h_min 0
_diffrn_reflns_limit_k_max 11
_diffrn_reflns_limit_k_min -12
_diffrn_reflns_limit_l_max 27
_diffrn_reflns_limit_l_min -27
_diffrn_reflns_number 7094
_diffrn_reflns_theta_full 27.84
_diffrn_reflns_theta_max 27.84
_diffrn_reflns_theta_min 3.08
_exptl_absorpt_coefficient_mu 6.271
_exptl_crystal_density_diffrn 1.702
_exptl_crystal_density_meas 0.3
_exptl_crystal_density_method 'not measured'
_exptl_crystal_F_000 888
_exptl_crystal_size_max 0.3
_exptl_crystal_size_mid 0.4
_exptl_crystal_size_min 0.3
_refine_diff_density_max 1.235
_refine_diff_density_min -0.665
_refine_diff_density_rms 0.108
_refine_ls_extinction_coef 0.0048(5)
_refine_ls_extinction_expression Fc^*^=kFc[1+0.001xFc^2^\l^3^/sin(2\q)]^-1/4^
_refine_ls_extinction_method SHELXL
_refine_ls_goodness_of_fit_ref 0.322
_refine_ls_hydrogen_treatment mixed
_refine_ls_matrix_type full
_refine_ls_number_parameters 59
_refine_ls_number_reflns 1403
_refine_ls_number_restraints 0
_refine_ls_restrained_S_all 0.322
_refine_ls_R_factor_all 0.0452
_refine_ls_R_factor_gt 0.0381
_refine_ls_shift/su_max 0.000
_refine_ls_shift/su_mean 0.000
_refine_ls_structure_factor_coef Fsqd
_refine_ls_weighting_details 'w=1/[\s^2^(Fo^2^)+(0.1091P)^2^+106.5361P] where P=(Fo^2^+2Fc^2^)/3'
_refine_ls_weighting_scheme calc
_refine_ls_wR_factor_gt 0.0899
_refine_ls_wR_factor_ref 0.1030
_reflns_number_gt 1215
_reflns_number_total 1403
_reflns_threshold_expression >2sigma(I)
_cod_data_source_file ic000598b_1.cif
_cod_data_source_block 6
_cod_depositor_comments
;
The following automatic conversions were performed:

'_refine_ls_weighting_scheme' value 'calc
w=1/[\s^2^(Fo^2^)+(0.1091P)^2^+106.5361P] where P=(Fo^2^+2Fc^2^)/3'
was changed to 'calc'. New tag '_refine_ls_weighting_details' was
created. The value of the new tag was set to
'w=1/[\s^2^(Fo^2^)+(0.1091P)^2^+106.5361P] where P=(Fo^2^+2Fc^2^)/3'.

Automatic conversion script
Id: cif_fix_values 3143 2015-03-26 13:38:13Z robertas 
;
_cod_original_sg_symbol_H-M 'P 3 c 1'
_cod_database_code 4321566

loop_
_symmetry_equiv_pos_as_xyz
'x, y, z'
'-y, x-y, z'
'y, x, -z+1/2'
'-x+y, -x, z'
'-x, -x+y, -z+1/2'
'x-y, -y, -z+1/2'
'-x, -y, -z'
'y, -x+y, -z'
'-y, -x, z-1/2'
'x-y, x, -z'
'x, x-y, z-1/2'
'-x+y, y, z-1/2'

loop_
_atom_site_label
_atom_site_type_symbol
_atom_site_fract_x
_atom_site_fract_y
_atom_site_fract_z
_atom_site_U_iso_or_equiv
_atom_site_adp_type
_atom_site_occupancy
_atom_site_calc_flag
_atom_site_refinement_flags
_atom_site_disorder_assembly
_atom_site_disorder_group
Se1 Se 0.16015(5) 0.48180(5) 0.19934(2) 0.0365(2) Uani 1 d . . .
N1 N 0.3457(4) 0.5011(4) 0.1708(2) 0.0408(9) Uani 1 d . . .
C3 C 0.5103(6) 0.4252(6) 0.1085(3) 0.0475(12) Uani 1 d . . .
H3A H 0.5748 0.5300 0.0929 0.071 Uiso 1 calc R . .
H3B H 0.5082 0.3523 0.0775 0.071 Uiso 1 calc R . .
H3C H 0.5521 0.4127 0.1482 0.071 Uiso 1 calc R . .
C1 C 0.3443(5) 0.3944(5) 0.1195(2) 0.0320(8) Uani 1 d . . .
C4 C 0.2463(7) 0.2290(6) 0.1447(4) 0.0630(17) Uani 1 d . . .
H4A H 0.2910 0.2183 0.1840 0.095 Uiso 1 calc R . .
H4B H 0.2441 0.1563 0.1136 0.095 Uiso 1 calc R . .
H4C H 0.1415 0.2077 0.1526 0.095 Uiso 1 calc R . .
C2 C 0.2806(7) 0.4192(8) 0.0574(2) 0.0565(14) Uani 1 d . . .
H2A H 0.1781 0.4046 0.0646 0.085 Uiso 1 calc R . .
H2B H 0.2746 0.3452 0.0260 0.085 Uiso 1 calc R . .
H2C H 0.3488 0.5235 0.0421 0.085 Uiso 1 calc R . .

loop_
_atom_site_aniso_label
_atom_site_aniso_U_11
_atom_site_aniso_U_22
_atom_site_aniso_U_33
_atom_site_aniso_U_23
_atom_site_aniso_U_13
_atom_site_aniso_U_12
Se1 0.0319(3) 0.0303(3) 0.0463(3) 0.01023(17) 0.01614(18) 0.0148(2)
N1 0.0288(18) 0.0274(18) 0.062(3) -0.0029(17) 0.0072(17) 0.0112(15)
C3 0.037(2) 0.044(3) 0.069(3) 0.001(2) 0.008(2) 0.026(2)
C1 0.031(2) 0.0276(19) 0.043(2) 0.0034(16) 0.0030(17) 0.0187(17)
C4 0.055(3) 0.025(2) 0.106(5) 0.012(3) 0.027(3) 0.018(2)
C2 0.065(4) 0.085(4) 0.040(2) -0.008(3) -0.004(2) 0.052(3)

loop_
_atom_type_symbol
_atom_type_description
_atom_type_scat_dispersion_real
_atom_type_scat_dispersion_imag
_atom_type_scat_source
C C 0.0033 0.0016 'International Tables Vol C Tables 4.2.6.8 and 6.1.1.4'
H H 0.0000 0.0000 'International Tables Vol C Tables 4.2.6.8 and 6.1.1.4'
N N 0.0061 0.0033 'International Tables Vol C Tables 4.2.6.8 and 6.1.1.4'
Se Se -0.0929 2.2259 'International Tables Vol C Tables 4.2.6.8 and 6.1.1.4'

loop_
_geom_angle_atom_site_label_1
_geom_angle_atom_site_label_2
_geom_angle_atom_site_label_3
_geom_angle
_geom_angle_site_symmetry_1
_geom_angle_site_symmetry_3
_geom_angle_publ_flag
N1 Se1 N1 106.6(2) 4_565 . ?
C1 N1 Se1 125.7(3) . 2_665 ?
C1 N1 Se1 119.9(3) . . ?
Se1 N1 Se1 113.3(2) 2_665 . ?
N1 C1 C2 110.9(4) . . ?
N1 C1 C4 106.6(4) . . ?
C2 C1 C4 112.3(5) . . ?
N1 C1 C3 109.6(4) . . ?
C2 C1 C3 109.4(4) . . ?
C4 C1 C3 108.1(4) . . ?

loop_
_geom_bond_atom_site_label_1
_geom_bond_atom_site_label_2
_geom_bond_distance
_geom_bond_site_symmetry_2
_geom_bond_publ_flag
Se1 N1 1.825(4) 4_565 ?
Se1 N1 1.842(4) . ?
N1 C1 1.496(6) . ?
N1 Se1 1.825(4) 2_665 ?
C3 C1 1.526(6) . ?
C1 C2 1.511(6) . ?
C1 C4 1.516(6) . ?

loop_
_geom_torsion_atom_site_label_1
_geom_torsion_atom_site_label_2
_geom_torsion_atom_site_label_3
_geom_torsion_atom_site_label_4
_geom_torsion
_geom_torsion_site_symmetry_1
_geom_torsion_site_symmetry_2
_geom_torsion_site_symmetry_3
_geom_torsion_site_symmetry_4
_geom_torsion_publ_flag
N1 Se1 N1 C1 -110.1(3) 4_565 . . . ?
N1 Se1 N1 Se1 58.9(4) 4_565 . . 2_665 ?
Se1 N1 C1 C2 -103.7(5) 2_665 . . . ?
Se1 N1 C1 C2 63.8(5) . . . . ?
Se1 N1 C1 C4 133.8(4) 2_665 . . . ?
Se1 N1 C1 C4 -58.6(5) . . . . ?
Se1 N1 C1 C3 17.1(5) 2_665 . . . ?
Se1 N1 C1 C3 -175.3(3) . . . . ?
